data_7121849
loop_
_publ_author_name
'Chai, Hongxin'
'Yang, Liu-Pan'
'Ke, Hua'
'Pang, Xin-Yu'
'Jiang, Wei'

_publ_section_title
;
 Allosteric cooperativity in ternary complexes with low symmetry.
;
_journal_issue 55
_journal_name_full 'Chemical communications (Cambridge, England)'
_journal_page_first 7677
_journal_page_last 7680
_journal_paper_doi 10.1039/c8cc04195d
_journal_volume 54
_journal_year 2018
_chemical_formula_moiety 'C66 H64 O12'
_chemical_formula_sum 'C66 H64 O12'
_chemical_formula_weight 1049.17
_space_group_crystal_system triclinic
_space_group_IT_number 2
_space_group_name_Hall '-P 1'
_space_group_name_H-M_alt 'P -1'
_symmetry_space_group_name_Hall '-P 1'
_symmetry_space_group_name_H-M 'P -1'
_atom_sites_solution_hydrogens geom
_atom_sites_solution_primary dual
_audit_creation_date 2017-11-19
_audit_creation_method
;
Olex2 1.2
(compiled 2017.01.04 svn.r3372 for OlexSys, GUI svn.r5292)
;
_audit_update_record
;
2018-05-21 deposited with the CCDC.
2018-06-18 downloaded from the CCDC.
;
_cell_angle_alpha 110.921(2)
_cell_angle_beta 90.774(2)
_cell_angle_gamma 98.445(3)
_cell_formula_units_Z 1
_cell_length_a 9.3274(4)
_cell_length_b 12.0859(5)
_cell_length_c 12.4207(5)
_cell_measurement_reflns_used 6974
_cell_measurement_temperature 100.0
_cell_measurement_theta_max 59.06
_cell_measurement_theta_min 3.82
_cell_volume 1290.40(10)
_computing_cell_refinement 'SAINT v8.37A (Bruker, 2015)'
_computing_data_reduction 'SAINT v8.37A (Bruker, 2015)'
_computing_molecular_graphics 'Olex2 (Dolomanov et al., 2009)'
_computing_publication_material 'Olex2 (Dolomanov et al., 2009)'
_computing_structure_refinement 'XL (Sheldrick, 2008)'
_computing_structure_solution 'ShelXT (Sheldrick, 2015)'
_diffrn_ambient_temperature 100.0
_diffrn_detector 'Bruker APEX2 area detector'
_diffrn_detector_area_resol_mean 7.9
_diffrn_detector_type 'CCD area detector'
_diffrn_measured_fraction_theta_full 0.991
_diffrn_measured_fraction_theta_max 0.991
_diffrn_measurement_device 'three-circle diffractometer'
_diffrn_measurement_device_type 'Bruker SMART APEX2 area detector'
_diffrn_measurement_method '\w and \f scans'
_diffrn_radiation_monochromator 'mirror optics'
_diffrn_radiation_probe x-ray
_diffrn_radiation_type CuK\a
_diffrn_radiation_wavelength 1.54178
_diffrn_reflns_av_R_equivalents 0.0346
_diffrn_reflns_av_unetI/netI 0.0355
_diffrn_reflns_Laue_measured_fraction_full 0.991
_diffrn_reflns_Laue_measured_fraction_max 0.991
_diffrn_reflns_limit_h_max 10
_diffrn_reflns_limit_h_min -10
_diffrn_reflns_limit_k_max 13
_diffrn_reflns_limit_k_min -13
_diffrn_reflns_limit_l_max 13
_diffrn_reflns_limit_l_min -12
_diffrn_reflns_number 12607
_diffrn_reflns_point_group_measured_fraction_full 0.991
_diffrn_reflns_point_group_measured_fraction_max 0.991
_diffrn_reflns_theta_full 59.098
_diffrn_reflns_theta_max 59.098
_diffrn_reflns_theta_min 3.820
_diffrn_source 'microfocus sealed X-ray tube'
_diffrn_source_type 'Incoatec I\ms'
_diffrn_standards_number 0
_exptl_absorpt_coefficient_mu 0.746
_exptl_absorpt_correction_T_max 0.7516
_exptl_absorpt_correction_T_min 0.6899
_exptl_absorpt_correction_type multi-scan
_exptl_absorpt_process_details
'SADABS-2014/5 (Bruker,2014/5) was used for absorption correction. wR2(int) was 0.0648 before and 0.0491 after correction. The Ratio of minimum to maximum transmission is 0.9179. The \l/2 correction factor is Not present.'
_exptl_crystal_colour colourless
_exptl_crystal_colour_primary colourless
_exptl_crystal_density_diffrn 1.350
_exptl_crystal_description block
_exptl_crystal_F_000 556
_exptl_crystal_size_max 0.1
_exptl_crystal_size_mid 0.05
_exptl_crystal_size_min 0.05
_refine_diff_density_max 0.171
_refine_diff_density_min -0.215
_refine_diff_density_rms 0.044
_refine_ls_extinction_method none
_refine_ls_goodness_of_fit_ref 1.045
_refine_ls_hydrogen_treatment constr
_refine_ls_matrix_type full
_refine_ls_number_parameters 380
_refine_ls_number_reflns 3701
_refine_ls_number_restraints 14
_refine_ls_restrained_S_all 1.052
_refine_ls_R_factor_all 0.0555
_refine_ls_R_factor_gt 0.0408
_refine_ls_shift/su_max 0.000
_refine_ls_shift/su_mean 0.000
_refine_ls_structure_factor_coef Fsqd
_refine_ls_weighting_details 'w=1/[\s^2^(Fo^2^)+(0.0430P)^2^+0.5880P] where P=(Fo^2^+2Fc^2^)/3'
_refine_ls_weighting_scheme calc
_refine_ls_wR_factor_gt 0.0934
_refine_ls_wR_factor_ref 0.1019
_reflns_Friedel_coverage 0.000
_reflns_number_gt 2974
_reflns_number_total 3701
_reflns_threshold_expression 'I > 2\s(I)'
_cod_data_source_file c8cc04195d2.cif
_cod_data_source_block p-1
_cod_depositor_comments 'Adding full bibliography for 7121849--7121850.cif.'
_cod_original_cell_volume 1290.40(9)
_cod_database_code 7121849
_shelx_shelxl_version_number 2014/7
_shelx_space_group_comment
;
The symmetry employed for this shelxl refinement is uniquely defined
by the following loop, which should always be used as a source of
symmetry information in preference to the above space-group names.
They are only intended as comments.
;
_olex2_refinement_description
;
1. Fixed Uiso
 At 1.2 times of:
  All C(H) groups, All C(H,H) groups
 At 1.5 times of:
  All C(H,H,H) groups
2. Restrained distances
 O6B-C30B
 1.52 with sigma of 0.02
 O6A-C30A
 1.52 with sigma of 0.02
 C30B-C31B
 1.52 with sigma of 0.02
 C31B-C32B
 1.52 with sigma of 0.02
 C32B-C33B
 1.52 with sigma of 0.02
 C33A-C32A
 1.52 with sigma of 0.02
 C32A-C31A
 1.52 with sigma of 0.02
 C31A-C30A
 1.52 with sigma of 0.02
 O6B-C31B
 2.54 with sigma of 0.04
 C30B-C32B
 2.54 with sigma of 0.04
 C31B-C33B
 2.54 with sigma of 0.04
 O6A-C31A
 2.54 with sigma of 0.04
 C30A-C32A
 2.54 with sigma of 0.04
 C31A-C33A
 2.54 with sigma of 0.04
3. Uiso/Uaniso restraints and constraints
Uanis(O6A) = Uanis(O6B)
Uanis(C30A) = Uanis(C30B)
Uanis(C31A) = Uanis(C31B)
Uanis(C32A) = Uanis(C32B)
Uanis(C33A) = Uanis(C33B)
4. Others
 Sof(C30B)=Sof(H30C)=Sof(H30D)=Sof(C31B)=Sof(H31C)=Sof(H31D)=Sof(C32B)=
 Sof(H32C)=Sof(H32D)=Sof(C33B)=Sof(H33D)=Sof(H33E)=Sof(H33F)=Sof(O6B)=1-FVAR(1)
 Sof(C30A)=Sof(H30A)=Sof(H30B)=Sof(C31A)=Sof(H31A)=Sof(H31B)=Sof(C32A)=
 Sof(H32A)=Sof(H32B)=Sof(C33A)=Sof(H33A)=Sof(H33B)=Sof(H33C)=Sof(O6A)=FVAR(1)
 Fixed Sof: H18A(0.5) H18B(0.5) H19A(0.5) H19B(0.5) O5A(0.5) O5B(0.5)
5.a Ternary CH refined with riding coordinates:
 C1(H1), C3(H3)
5.b Secondary CH2 refined with riding coordinates:
 C2(H2A,H2B), C14(H14A,H14B), C15(H15A,H15B), C16(H16A,H16B), C18(H18A,H18B),
 C19(H19A,H19B), C30A(H30A,H30B), C30B(H30C,H30D), C31A(H31A,H31B), C31B(H31C,
 H31D), C32A(H32A,H32B), C32B(H32C,H32D)
5.c Aromatic/amide H refined with riding coordinates:
 C7(H7), C8(H8), C12(H12), C13(H13), C21(H21), C22(H22), C26(H26), C27(H27)
5.d Idealised Me refined as rotating group:
 C17(H17A,H17B,H17C), C33A(H33A,H33B,H33C), C33B(H33D,H33E,H33F)
;
_olex2_submission_special_instructions 'No special instructions were received'

loop_
_space_group_symop_operation_xyz
'x, y, z'
'-x, -y, -z'

loop_
_atom_site_label
_atom_site_type_symbol
_atom_site_fract_x
_atom_site_fract_y
_atom_site_fract_z
_atom_site_U_iso_or_equiv
_atom_site_adp_type
_atom_site_occupancy
_atom_site_site_symmetry_order
_atom_site_calc_flag
_atom_site_refinement_flags_posn
_atom_site_refinement_flags_occupancy
_atom_site_disorder_assembly
_atom_site_disorder_group
C1 C 0.2283(2) 0.98417(18) 0.85951(17) 0.0275(5) Uani 1 1 d . . . .
H1 H 0.1652 1.0384 0.9101 0.033 Uiso 1 1 calc R . . .
C2 C 0.3752(2) 1.05651(17) 0.86682(16) 0.0246(5) Uani 1 1 d . . . .
H2A H 0.4174 1.0907 0.9477 0.030 Uiso 1 1 calc R . . .
H2B H 0.3677 1.1234 0.8398 0.030 Uiso 1 1 calc R . . .
C3 C 0.4708(2) 0.97287(16) 0.79035(15) 0.0210(4) Uani 1 1 d . . . .
H3 H 0.5708 1.0171 0.7923 0.025 Uiso 1 1 calc R . . .
C4 C 0.3547(2) 0.83203(17) 0.87976(15) 0.0242(5) Uani 1 1 d . . . .
C5 C 0.4759(2) 0.86995(16) 0.83344(15) 0.0204(4) Uani 1 1 d . . . .
C6 C 0.5962(2) 0.80653(16) 0.82293(14) 0.0200(4) Uani 1 1 d . . . .
C7 C 0.7329(2) 0.84737(17) 0.79125(15) 0.0234(4) Uani 1 1 d . . . .
H7 H 0.7477 0.9224 0.7811 0.028 Uiso 1 1 calc R . . .
C8 C 0.8445(2) 0.78283(17) 0.77462(17) 0.0279(5) Uani 1 1 d . . . .
H8 H 0.9351 0.8133 0.7536 0.033 Uiso 1 1 calc R . . .
C9 C 0.8253(2) 0.67132(17) 0.78859(16) 0.0267(5) Uani 1 1 d . . . .
C10 C 0.6998(2) 0.63229(16) 0.82965(15) 0.0244(5) Uani 1 1 d . . . .
C11 C 0.5831(2) 0.69968(16) 0.84915(15) 0.0223(4) Uani 1 1 d . . . .
C12 C 0.4524(2) 0.66385(17) 0.89322(16) 0.0264(5) Uani 1 1 d . . . .
H12 H 0.4412 0.5928 0.9106 0.032 Uiso 1 1 calc R . . .
C13 C 0.3427(2) 0.72979(18) 0.91105(16) 0.0285(5) Uani 1 1 d . . . .
H13 H 0.2579 0.7070 0.9446 0.034 Uiso 1 1 calc R . . .
C14 C 1.0406(2) 0.62206(18) 0.69146(18) 0.0326(5) Uani 1 1 d . . . .
H14A H 1.1086 0.6963 0.7356 0.039 Uiso 1 1 calc R . . .
H14B H 0.9953 0.6334 0.6244 0.039 Uiso 1 1 calc R . . .
C15 C 1.1217(2) 0.51755(18) 0.65036(19) 0.0330(5) Uani 1 1 d . . . .
H15A H 1.0522 0.4432 0.6095 0.040 Uiso 1 1 calc R . . .
H15B H 1.1687 0.5082 0.7179 0.040 Uiso 1 1 calc R . . .
C16 C 1.2371(2) 0.53470(18) 0.5694(2) 0.0367(5) Uani 1 1 d . . . .
H16A H 1.3087 0.6073 0.6115 0.044 Uiso 1 1 calc R . . .
H16B H 1.1904 0.5478 0.5039 0.044 Uiso 1 1 calc R . . .
C17 C 1.3166(2) 0.42701(19) 0.5223(2) 0.0409(6) Uani 1 1 d . . . .
H17A H 1.3818 0.4384 0.4646 0.061 Uiso 1 1 calc GR . . .
H17B H 1.2455 0.3537 0.4864 0.061 Uiso 1 1 calc GR . . .
H17C H 1.3733 0.4199 0.5858 0.061 Uiso 1 1 calc GR . . .
C18 C 0.6830(2) 0.51646(17) 0.85026(17) 0.0300(5) Uani 1 1 d . . . .
H18A H 0.7795 0.4999 0.8685 0.036 Uiso 0.5 1 calc R P . .
H18B H 0.6230 0.5216 0.9165 0.036 Uiso 0.5 1 calc R P . .
C19 C 0.5916(3) 0.30954(18) 0.75491(19) 0.0420(6) Uani 1 1 d . . . .
H19A H 0.5306 0.3080 0.8191 0.050 Uiso 0.5 1 calc R P . .
H19B H 0.6849 0.2845 0.7673 0.050 Uiso 0.5 1 calc R P . .
C20 C 0.2508(2) 0.89986(17) 0.65401(16) 0.0255(5) Uani 1 1 d . . . .
C21 C 0.1751(2) 0.83663(18) 0.54569(18) 0.0317(5) Uani 1 1 d . . . .
H21 H 0.0719 0.8243 0.5391 0.038 Uiso 1 1 calc R . . .
C22 C 0.2499(2) 0.79302(17) 0.45021(18) 0.0326(5) Uani 1 1 d . . . .
H22 H 0.1981 0.7461 0.3781 0.039 Uiso 1 1 calc R . . .
C23 C 0.4035(2) 0.81644(16) 0.45666(16) 0.0273(5) Uani 1 1 d . . . .
C24 C 0.4844(3) 0.77363(17) 0.35821(16) 0.0331(5) Uani 1 1 d . . . .
C25 C 0.6334(3) 0.80251(18) 0.36785(17) 0.0338(5) Uani 1 1 d . . . .
C26 C 0.7066(2) 0.87972(17) 0.47310(16) 0.0291(5) Uani 1 1 d . . . .
H26 H 0.8087 0.9047 0.4777 0.035 Uiso 1 1 calc R . . .
C27 C 0.6305(2) 0.91874(16) 0.56887(16) 0.0239(5) Uani 1 1 d . . . .
H27 H 0.6818 0.9701 0.6399 0.029 Uiso 1 1 calc R . . .
C28 C 0.4788(2) 0.88582(16) 0.56656(16) 0.0227(4) Uani 1 1 d . . . .
C29 C 0.3994(2) 0.92116(16) 0.66773(16) 0.0218(4) Uani 1 1 d . . . .
C30A C 0.8742(5) 0.7574(5) 0.2932(4) 0.0262(10) Uani 0.594(2) 1 d D P A 1
H30A H 0.8886 0.7233 0.3534 0.031 Uiso 0.594(2) 1 calc R P A 1
H30B H 0.9305 0.8396 0.3193 0.031 Uiso 0.594(2) 1 calc R P A 1
C30B C 0.8275(9) 0.7627(8) 0.2608(6) 0.0262(10) Uani 0.406(2) 1 d D P A 2
H30C H 0.8730 0.7359 0.3177 0.031 Uiso 0.406(2) 1 calc R P A 2
H30D H 0.8629 0.8494 0.2803 0.031 Uiso 0.406(2) 1 calc R P A 2
C31A C 0.9263(4) 0.6796(3) 0.1793(3) 0.0276(7) Uani 0.594(2) 1 d D P A 1
H31A H 1.0207 0.6583 0.1952 0.033 Uiso 0.594(2) 1 calc R P A 1
H31B H 0.8560 0.6041 0.1466 0.033 Uiso 0.594(2) 1 calc R P A 1
C31B C 0.8611(6) 0.6901(5) 0.1382(5) 0.0276(7) Uani 0.406(2) 1 d D P A 2
H31C H 0.8178 0.6048 0.1185 0.033 Uiso 0.406(2) 1 calc R P A 2
H31D H 0.8166 0.7199 0.0832 0.033 Uiso 0.406(2) 1 calc R P A 2
C32A C 0.9443(4) 0.7375(3) 0.0897(3) 0.0306(7) Uani 0.594(2) 1 d D P A 1
H32A H 0.8505 0.7602 0.0746 0.037 Uiso 0.594(2) 1 calc R P A 1
H32B H 0.9685 0.6778 0.0167 0.037 Uiso 0.594(2) 1 calc R P A 1
C32B C 1.0241(5) 0.6995(4) 0.1260(4) 0.0306(7) Uani 0.406(2) 1 d D P A 2
H32C H 1.0416 0.6480 0.0467 0.037 Uiso 0.406(2) 1 calc R P A 2
H32D H 1.0677 0.6687 0.1805 0.037 Uiso 0.406(2) 1 calc R P A 2
C33A C 1.0611(6) 0.8482(6) 0.1246(5) 0.0336(11) Uani 0.594(2) 1 d D P A 1
H33A H 1.0691 0.8793 0.0617 0.050 Uiso 0.594(2) 1 calc GR P A 1
H33B H 1.1545 0.8268 0.1404 0.050 Uiso 0.594(2) 1 calc GR P A 1
H33C H 1.0352 0.9098 0.1942 0.050 Uiso 0.594(2) 1 calc GR P A 1
C33B C 1.0999(9) 0.8280(8) 0.1495(9) 0.0336(11) Uani 0.406(2) 1 d D P A 2
H33D H 1.0642 0.8563 0.0910 0.050 Uiso 0.406(2) 1 calc GR P A 2
H33E H 1.2050 0.8295 0.1462 0.050 Uiso 0.406(2) 1 calc GR P A 2
H33F H 1.0789 0.8805 0.2263 0.050 Uiso 0.406(2) 1 calc GR P A 2
O1 O 0.23274(14) 0.88777(12) 0.89857(11) 0.0304(3) Uani 1 1 d . . . .
O2 O 0.16171(14) 0.93660(12) 0.74462(11) 0.0318(4) Uani 1 1 d . . . .
O3 O 0.92991(15) 0.59825(12) 0.76416(12) 0.0352(4) Uani 1 1 d . . . .
O4 O 0.61655(17) 0.42507(11) 0.75130(11) 0.0380(4) Uani 1 1 d . . . .
O5A O 0.6937(4) 0.5025(3) 0.9374(3) 0.0503(9) Uani 0.5 1 d . P . .
O5B O 0.6407(4) 0.2859(3) 0.8262(3) 0.0530(10) Uani 0.5 1 d . P . .
O6A O 0.7230(4) 0.7609(6) 0.2757(5) 0.0257(10) Uani 0.594(2) 1 d D P A 1
O6B O 0.6705(8) 0.7391(9) 0.2592(8) 0.0257(10) Uani 0.406(2) 1 d D P A 2

loop_
_atom_site_aniso_label
_atom_site_aniso_U_11
_atom_site_aniso_U_22
_atom_site_aniso_U_33
_atom_site_aniso_U_23
_atom_site_aniso_U_13
_atom_site_aniso_U_12
C1 0.0289(12) 0.0295(11) 0.0268(11) 0.0118(9) 0.0053(9) 0.0080(9)
C2 0.0286(11) 0.0253(11) 0.0209(10) 0.0080(8) 0.0026(8) 0.0081(9)
C3 0.0217(10) 0.0205(10) 0.0192(10) 0.0059(8) 0.0013(8) 0.0018(8)
C4 0.0244(11) 0.0285(11) 0.0190(10) 0.0074(9) 0.0023(8) 0.0047(9)
C5 0.0240(11) 0.0205(10) 0.0138(9) 0.0036(8) -0.0005(8) 0.0014(8)
C6 0.0249(11) 0.0192(10) 0.0125(9) 0.0026(8) -0.0014(8) 0.0013(8)
C7 0.0252(11) 0.0193(10) 0.0233(10) 0.0057(8) 0.0004(8) 0.0020(9)
C8 0.0253(11) 0.0270(11) 0.0295(11) 0.0085(9) 0.0010(9) 0.0034(9)
C9 0.0286(12) 0.0248(11) 0.0240(11) 0.0035(9) -0.0022(9) 0.0104(9)
C10 0.0339(12) 0.0196(10) 0.0171(10) 0.0034(8) -0.0022(9) 0.0048(9)
C11 0.0285(11) 0.0200(10) 0.0141(9) 0.0029(8) -0.0024(8) 0.0001(9)
C12 0.0358(12) 0.0216(11) 0.0215(10) 0.0089(8) 0.0011(9) 0.0010(9)
C13 0.0304(12) 0.0308(12) 0.0240(11) 0.0115(9) 0.0050(9) 0.0002(9)
C14 0.0270(12) 0.0290(12) 0.0395(13) 0.0094(10) 0.0005(10) 0.0054(9)
C15 0.0260(12) 0.0261(11) 0.0426(13) 0.0072(10) -0.0029(10) 0.0044(9)
C16 0.0263(12) 0.0271(12) 0.0541(15) 0.0110(11) 0.0008(11) 0.0062(10)
C17 0.0332(13) 0.0326(13) 0.0577(15) 0.0144(11) 0.0072(11) 0.0123(10)
C18 0.0443(14) 0.0257(12) 0.0182(11) 0.0047(9) 0.0001(9) 0.0087(10)
C19 0.0781(18) 0.0220(12) 0.0252(12) 0.0070(10) -0.0005(12) 0.0103(12)
C20 0.0282(12) 0.0239(11) 0.0260(11) 0.0121(9) 0.0025(9) 0.0017(9)
C21 0.0308(12) 0.0301(12) 0.0346(13) 0.0164(10) -0.0098(10) -0.0048(10)
C22 0.0466(14) 0.0229(11) 0.0255(12) 0.0102(9) -0.0139(10) -0.0049(10)
C23 0.0430(13) 0.0155(10) 0.0234(11) 0.0083(8) -0.0033(9) 0.0019(9)
C24 0.0651(17) 0.0164(11) 0.0195(11) 0.0070(9) 0.0015(10) 0.0107(11)
C25 0.0607(16) 0.0255(11) 0.0236(12) 0.0133(9) 0.0147(11) 0.0204(11)
C26 0.0400(13) 0.0256(11) 0.0273(12) 0.0139(9) 0.0099(10) 0.0106(10)
C27 0.0329(12) 0.0193(10) 0.0208(10) 0.0080(8) 0.0040(9) 0.0054(9)
C28 0.0332(12) 0.0150(10) 0.0213(10) 0.0082(8) 0.0008(9) 0.0043(9)
C29 0.0269(11) 0.0177(10) 0.0215(10) 0.0086(8) 0.0007(8) 0.0018(8)
C30A 0.027(3) 0.0293(14) 0.023(3) 0.0100(18) 0.003(2) 0.006(2)
C30B 0.027(3) 0.0293(14) 0.023(3) 0.0100(18) 0.003(2) 0.006(2)
C31A 0.025(2) 0.0304(16) 0.025(2) 0.0069(14) 0.0053(15) 0.0061(16)
C31B 0.025(2) 0.0304(16) 0.025(2) 0.0069(14) 0.0053(15) 0.0061(16)
C32A 0.0283(19) 0.0367(18) 0.0253(17) 0.0087(13) 0.0056(14) 0.0070(14)
C32B 0.0283(19) 0.0367(18) 0.0253(17) 0.0087(13) 0.0056(14) 0.0070(14)
C33A 0.030(3) 0.041(3) 0.033(3) 0.0167(16) 0.006(2) 0.007(2)
C33B 0.030(3) 0.041(3) 0.033(3) 0.0167(16) 0.006(2) 0.007(2)
O1 0.0264(8) 0.0364(8) 0.0352(8) 0.0192(7) 0.0109(6) 0.0094(6)
O2 0.0216(8) 0.0429(9) 0.0317(8) 0.0153(7) 0.0013(6) 0.0033(6)
O3 0.0363(9) 0.0319(8) 0.0409(9) 0.0132(7) 0.0061(7) 0.0158(7)
O4 0.0749(11) 0.0176(7) 0.0194(7) 0.0052(6) -0.0056(7) 0.0049(7)
O5A 0.087(3) 0.0349(18) 0.0253(17) 0.0149(14) -0.0187(16) -0.0090(17)
O5B 0.109(3) 0.0255(17) 0.0255(17) 0.0110(14) -0.0162(18) 0.0121(17)
O6A 0.025(4) 0.034(3) 0.013(2) 0.0019(17) -0.003(2) 0.008(2)
O6B 0.025(4) 0.034(3) 0.013(2) 0.0019(17) -0.003(2) 0.008(2)

loop_
_atom_type_symbol
_atom_type_description
_atom_type_scat_dispersion_real
_atom_type_scat_dispersion_imag
_atom_type_scat_source
C C 0.0181 0.0091 'International Tables Vol C Tables 4.2.6.8 and 6.1.1.4'
H H 0.0000 0.0000 'International Tables Vol C Tables 4.2.6.8 and 6.1.1.4'
O O 0.0492 0.0322 'International Tables Vol C Tables 4.2.6.8 and 6.1.1.4'

loop_
_geom_angle_atom_site_label_1
_geom_angle_atom_site_label_2
_geom_angle_atom_site_label_3
_geom_angle
_geom_angle_site_symmetry_1
_geom_angle_site_symmetry_3
C2 C1 H1 107.9 . .
O1 C1 H1 107.9 . .
O1 C1 C2 112.50(16) . .
O1 C1 O2 108.43(15) . .
O2 C1 H1 107.9 . .
O2 C1 C2 111.91(15) . .
C1 C2 H2A 110.2 . .
C1 C2 H2B 110.2 . .
C1 C2 C3 107.52(15) . .
H2A C2 H2B 108.5 . .
C3 C2 H2A 110.2 . .
C3 C2 H2B 110.2 . .
C2 C3 H3 110.7 . .
C2 C3 C5 108.22(15) . .
C2 C3 C29 107.93(15) . .
C5 C3 H3 110.7 . .
C29 C3 H3 110.7 . .
C29 C3 C5 108.50(14) . .
C5 C4 C13 122.13(17) . .
C5 C4 O1 123.94(17) . .
O1 C4 C13 113.93(16) . .
C4 C5 C3 117.74(16) . .
C4 C5 C6 117.97(17) . .
C6 C5 C3 124.20(16) . .
C7 C6 C5 122.63(17) . .
C7 C6 C11 117.02(16) . .
C11 C6 C5 120.31(17) . .
C6 C7 H7 118.8 . .
C8 C7 C6 122.31(18) . .
C8 C7 H7 118.8 . .
C7 C8 H8 120.0 . .
C7 C8 C9 120.04(19) . .
C9 C8 H8 120.0 . .
C10 C9 C8 120.19(17) . .
C10 C9 O3 117.33(17) . .
O3 C9 C8 122.47(18) . .
C9 C10 C11 120.15(18) . .
C9 C10 C18 120.00(17) . .
C11 C10 C18 119.82(18) . .
C10 C11 C6 119.67(17) . .
C12 C11 C6 118.21(17) . .
C12 C11 C10 122.12(17) . .
C11 C12 H12 119.5 . .
C13 C12 C11 120.95(18) . .
C13 C12 H12 119.5 . .
C4 C13 H13 119.9 . .
C12 C13 C4 120.13(18) . .
C12 C13 H13 119.9 . .
H14A C14 H14B 108.3 . .
C15 C14 H14A 109.9 . .
C15 C14 H14B 109.9 . .
O3 C14 H14A 109.9 . .
O3 C14 H14B 109.9 . .
O3 C14 C15 108.79(17) . .
C14 C15 H15A 109.3 . .
C14 C15 H15B 109.3 . .
C14 C15 C16 111.60(17) . .
H15A C15 H15B 108.0 . .
C16 C15 H15A 109.3 . .
C16 C15 H15B 109.3 . .
C15 C16 H16A 109.1 . .
C15 C16 H16B 109.1 . .
C15 C16 C17 112.53(18) . .
H16A C16 H16B 107.8 . .
C17 C16 H16A 109.1 . .
C17 C16 H16B 109.1 . .
C16 C17 H17A 109.5 . .
C16 C17 H17B 109.5 . .
C16 C17 H17C 109.5 . .
H17A C17 H17B 109.5 . .
H17A C17 H17C 109.5 . .
H17B C17 H17C 109.5 . .
C10 C18 H18A 110.0 . .
C10 C18 H18B 110.0 . .
H18A C18 H18B 108.4 . .
O4 C18 C10 108.58(16) . .
O4 C18 H18A 110.0 . .
O4 C18 H18B 110.0 . .
H19A C19 H19B 108.5 . .
C24 C19 H19A 110.2 2_666 .
C24 C19 H19B 110.2 2_666 .
O4 C19 H19A 110.2 . .
O4 C19 H19B 110.2 . .
O4 C19 C24 107.72(17) . 2_666
C29 C20 C21 122.22(18) . .
C29 C20 O2 123.66(17) . .
O2 C20 C21 114.12(17) . .
C20 C21 H21 120.1 . .
C22 C21 C20 119.9(2) . .
C22 C21 H21 120.1 . .
C21 C22 H22 119.5 . .
C21 C22 C23 121.08(19) . .
C23 C22 H22 119.5 . .
C22 C23 C24 122.35(19) . .
C22 C23 C28 118.28(18) . .
C24 C23 C28 119.38(19) . .
C23 C24 C19 120.0(2) . 2_666
C25 C24 C19 119.61(19) . 2_666
C25 C24 C23 120.26(19) . .
C24 C25 C26 120.49(18) . .
C24 C25 O6A 124.2(2) . .
C26 C25 O6A 115.3(2) . .
O6B C25 C24 102.8(3) . .
O6B C25 C26 136.7(3) . .
C25 C26 H26 120.2 . .
C27 C26 C25 119.6(2) . .
C27 C26 H26 120.2 . .
C26 C27 H27 118.7 . .
C26 C27 C28 122.57(19) . .
C28 C27 H27 118.7 . .
C23 C28 C29 119.88(18) . .
C27 C28 C23 117.23(17) . .
C27 C28 C29 122.87(17) . .
C20 C29 C3 118.12(16) . .
C20 C29 C28 118.18(17) . .
C28 C29 C3 123.54(17) . .
H30A C30A H30B 108.4 . .
C31A C30A H30A 110.0 . .
C31A C30A H30B 110.0 . .
O6A C30A H30A 110.0 . .
O6A C30A H30B 110.0 . .
O6A C30A C31A 108.4(4) . .
H30C C30B H30D 108.9 . .
C31B C30B H30C 110.9 . .
C31B C30B H30D 110.9 . .
O6B C30B H30C 110.9 . .
O6B C30B H30D 110.9 . .
O6B C30B C31B 104.3(7) . .
C30A C31A H31A 108.6 . .
C30A C31A H31B 108.6 . .
H31A C31A H31B 107.6 . .
C32A C31A C30A 114.7(3) . .
C32A C31A H31A 108.6 . .
C32A C31A H31B 108.6 . .
C30B C31B H31C 109.4 . .
C30B C31B H31D 109.4 . .
H31C C31B H31D 108.0 . .
C32B C31B C30B 111.3(5) . .
C32B C31B H31C 109.4 . .
C32B C31B H31D 109.4 . .
C31A C32A H32A 108.8 . .
C31A C32A H32B 108.8 . .
C31A C32A C33A 113.9(3) . .
H32A C32A H32B 107.7 . .
C33A C32A H32A 108.8 . .
C33A C32A H32B 108.8 . .
C31B C32B H32C 108.9 . .
C31B C32B H32D 108.9 . .
C31B C32B C33B 113.1(5) . .
H32C C32B H32D 107.8 . .
C33B C32B H32C 108.9 . .
C33B C32B H32D 108.9 . .
C32A C33A H33A 109.5 . .
C32A C33A H33B 109.5 . .
C32A C33A H33C 109.5 . .
H33A C33A H33B 109.5 . .
H33A C33A H33C 109.5 . .
H33B C33A H33C 109.5 . .
C32B C33B H33D 109.5 . .
C32B C33B H33E 109.5 . .
C32B C33B H33F 109.5 . .
H33D C33B H33E 109.5 . .
H33D C33B H33F 109.5 . .
H33E C33B H33F 109.5 . .
C4 O1 C1 118.19(14) . .
C20 O2 C1 117.74(15) . .
C9 O3 C14 116.36(15) . .
C18 O4 C19 116.58(15) . .
C25 O6A C30A 122.9(4) . .
C25 O6B C30B 107.1(6) . .

loop_
_geom_bond_atom_site_label_1
_geom_bond_atom_site_label_2
_geom_bond_distance
_geom_bond_site_symmetry_2
C1 H1 1.0000 .
C1 C2 1.496(3) .
C1 O1 1.418(2) .
C1 O2 1.428(2) .
C2 H2A 0.9900 .
C2 H2B 0.9900 .
C2 C3 1.524(2) .
C3 H3 1.0000 .
C3 C5 1.526(2) .
C3 C29 1.525(3) .
C4 C5 1.369(3) .
C4 C13 1.412(3) .
C4 O1 1.387(2) .
C5 C6 1.431(3) .
C6 C7 1.411(3) .
C6 C11 1.430(3) .
C7 H7 0.9500 .
C7 C8 1.365(3) .
C8 H8 0.9500 .
C8 C9 1.406(3) .
C9 C10 1.370(3) .
C9 O3 1.376(2) .
C10 C11 1.426(3) .
C10 C18 1.497(3) .
C11 C12 1.416(3) .
C12 H12 0.9500 .
C12 C13 1.360(3) .
C13 H13 0.9500 .
C14 H14A 0.9900 .
C14 H14B 0.9900 .
C14 C15 1.503(3) .
C14 O3 1.445(2) .
C15 H15A 0.9900 .
C15 H15B 0.9900 .
C15 C16 1.525(3) .
C16 H16A 0.9900 .
C16 H16B 0.9900 .
C16 C17 1.529(3) .
C17 H17A 0.9800 .
C17 H17B 0.9800 .
C17 H17C 0.9800 .
C18 H18A 0.9900 .
C18 H18B 0.9900 .
C18 O4 1.387(2) .
C19 H19A 0.9900 .
C19 H19B 0.9900 .
C19 C24 1.497(3) 2_666
C19 O4 1.398(2) .
C20 C21 1.405(3) .
C20 C29 1.369(3) .
C20 O2 1.390(2) .
C21 H21 0.9500 .
C21 C22 1.362(3) .
C22 H22 0.9500 .
C22 C23 1.415(3) .
C23 C24 1.421(3) .
C23 C28 1.429(3) .
C24 C19 1.497(3) 2_666
C24 C25 1.375(3) .
C25 C26 1.401(3) .
C25 O6A 1.415(7) .
C25 O6B 1.371(11) .
C26 H26 0.9500 .
C26 C27 1.364(3) .
C27 H27 0.9500 .
C27 C28 1.410(3) .
C28 C29 1.430(3) .
C30A H30A 0.9900 .
C30A H30B 0.9900 .
C30A C31A 1.525(6) .
C30A O6A 1.433(5) .
C30B H30C 0.9900 .
C30B H30D 0.9900 .
C30B C31B 1.526(9) .
C30B O6B 1.448(8) .
C31A H31A 0.9900 .
C31A H31B 0.9900 .
C31A C32A 1.510(5) .
C31B H31C 0.9900 .
C31B H31D 0.9900 .
C31B C32B 1.522(7) .
C32A H32A 0.9900 .
C32A H32B 0.9900 .
C32A C33A 1.520(7) .
C32B H32C 0.9900 .
C32B H32D 0.9900 .
C32B C33B 1.531(10) .
C33A H33A 0.9800 .
C33A H33B 0.9800 .
C33A H33C 0.9800 .
C33B H33D 0.9800 .
C33B H33E 0.9800 .
C33B H33F 0.9800 .
